data_7011110
loop_
_publ_author_name
'Oleg Stenzel'
'Helgard G. Raubenheimer'
'Catharine Esterhuysen'

_publ_section_title
;
 Biphasic hydroformylation in new molten salts---analogies and
 differences to organic solvents
;
_journal_issue 6
_journal_name_full 'J. Chem. Soc., Dalton Trans.'
_journal_page_first 1132
_journal_page_last 1138
_journal_paper_doi 10.1039/b107720a
_journal_year 2002
_chemical_formula_moiety '2(C7 H13 N2),2(C F3 S O3)'
_chemical_formula_sum 'C16 H26 F6 N4 O6 S2'
_chemical_formula_weight 548.52
_chemical_name_systematic
;
1-ethyl-2,3-dimethylimidazolium triflate
;
_space_group_IT_number 14
_symmetry_cell_setting monoclinic
_symmetry_space_group_name_Hall '-P 2ybc'
_symmetry_space_group_name_H-M 'P 1 21/c 1'
_atom_sites_solution_hydrogens geom
_atom_sites_solution_primary direct
_atom_sites_solution_secondary difmap
_audit_creation_method SHELXL-97
_cell_angle_alpha 90.000
_cell_angle_beta 89.979(11)
_cell_angle_gamma 90.000
_cell_formula_units_Z 4
_cell_length_a 15.7220(10)
_cell_length_b 8.6150(10)
_cell_length_c 18.0810(10)
_cell_measurement_reflns_used 2497
_cell_measurement_temperature 172(2)
_cell_measurement_theta_max 25.35
_cell_measurement_theta_min 1.02
_cell_volume 2449.0(4)
_computing_cell_refinement 'DENZO-SMN (Otwinowski & Minor, 1997)'
_computing_data_collection 'COLLECT (Nonius, 1998)'
_computing_data_reduction 'DENZO-SMN (Otwinowski & Minor, 1997)'
_computing_molecular_graphics 'ORTEP-III for Windows (Farrugia,1997)'
_computing_publication_material 'SHELX-97 (Sheldrick, 1997)'
_computing_structure_refinement 'SHELXL-97 (Sheldrick, 1997)'
_computing_structure_solution 'SHELXS-97 (Sheldrick, 1990)'
_diffrn_ambient_temperature 293(2)
_diffrn_measurement_device_type 'Nonius Kappa CCD'
_diffrn_measurement_method '\f and \w scans to fill Ewald sphere'
_diffrn_radiation_monochromator graphite
_diffrn_radiation_source 'fine-focus sealed tube'
_diffrn_radiation_type MoK\a
_diffrn_radiation_wavelength 0.71073
_diffrn_reflns_av_R_equivalents 0.0189
_diffrn_reflns_av_sigmaI/netI 0.0349
_diffrn_reflns_limit_h_max 18
_diffrn_reflns_limit_h_min -12
_diffrn_reflns_limit_k_max 10
_diffrn_reflns_limit_k_min -9
_diffrn_reflns_limit_l_max 21
_diffrn_reflns_limit_l_min -14
_diffrn_reflns_number 8798
_diffrn_reflns_theta_max 25.00
_diffrn_reflns_theta_min 1.13
_exptl_absorpt_coefficient_mu 0.302
_exptl_absorpt_correction_type none
_exptl_crystal_colour colourless
_exptl_crystal_density_diffrn 1.488
_exptl_crystal_density_method 'not measured'
_exptl_crystal_description prism
_exptl_crystal_F_000 1136
_exptl_crystal_size_max 0.55
_exptl_crystal_size_mid 0.45
_exptl_crystal_size_min 0.41
_refine_diff_density_max 0.265
_refine_diff_density_min -0.210
_refine_diff_density_rms 0.043
_refine_ls_extinction_method none
_refine_ls_goodness_of_fit_ref 1.026
_refine_ls_hydrogen_treatment constr
_refine_ls_matrix_type full
_refine_ls_number_parameters 428
_refine_ls_number_reflns 4027
_refine_ls_number_restraints 12
_refine_ls_restrained_S_all 1.026
_refine_ls_R_factor_all 0.0503
_refine_ls_R_factor_gt 0.0391
_refine_ls_shift/su_max 0.055
_refine_ls_shift/su_mean 0.003
_refine_ls_structure_factor_coef Fsqd
_refine_ls_weighting_details 'calc w=1/[\s^2^(Fo^2^)+(0.0552P)^2^+0.8939P] where P=(Fo^2^+2Fc^2^)/3'
_refine_ls_weighting_scheme calc
_refine_ls_wR_factor_gt 0.0969
_refine_ls_wR_factor_ref 0.1027
_reflns_number_gt 3411
_reflns_number_total 4027
_reflns_threshold_expression >2sigma(I)
_cod_data_source_file b107720a.txt
_cod_data_source_block 2
_cod_original_sg_symbol_H-M 'P 21/c'
_cod_database_code 7011110

loop_
_symmetry_equiv_pos_as_xyz
'x, y, z'
'-x, y+1/2, -z+1/2'
'-x, -y, -z'
'x, -y-1/2, z-1/2'

loop_
_atom_site_label
_atom_site_type_symbol
_atom_site_fract_x
_atom_site_fract_y
_atom_site_fract_z
_atom_site_U_iso_or_equiv
_atom_site_adp_type
_atom_site_occupancy
_atom_site_symmetry_multiplicity
_atom_site_calc_flag
_atom_site_refinement_flags
_atom_site_disorder_assembly
_atom_site_disorder_group
S1 S 0.12301(7) 0.20255(7) -0.13493(4) 0.03398(19) Uani 1 1 d . . .
O11 O 0.1218(2) 0.3689(2) -0.13018(14) 0.0629(6) Uani 1 1 d . . .
O12 O 0.04735(18) 0.1371(4) -0.16498(16) 0.0653(8) Uani 1 1 d . . .
O13 O 0.20125(17) 0.1399(3) -0.16009(16) 0.0619(7) Uani 1 1 d . . .
F11 F 0.1212(2) -0.0104(2) -0.03313(12) 0.0838(7) Uani 1 1 d . . .
F12 F 0.18500(17) 0.1978(3) -0.00138(15) 0.0829(8) Uani 1 1 d . . .
F13 F 0.04996(17) 0.1911(4) -0.00623(16) 0.0971(10) Uani 1 1 d . . .
C1 C 0.1196(3) 0.1434(4) -0.03969(17) 0.0486(8) Uani 1 1 d . . .
S2 S 0.62453(7) 0.17433(7) -0.15753(4) 0.03308(19) Uani 1 1 d . . .
O21 O 0.69928(16) 0.2585(4) -0.17471(15) 0.0619(8) Uani 1 1 d . . .
O22 O 0.6237(2) 0.0185(2) -0.18569(12) 0.0599(6) Uani 1 1 d . . .
O23 O 0.54553(16) 0.2535(3) -0.16758(15) 0.0603(8) Uani 1 1 d . . .
F21 F 0.70213(17) 0.0763(3) -0.03828(14) 0.0849(8) Uani 1 1 d . . .
F22 F 0.56720(19) 0.0654(4) -0.03367(16) 0.1089(12) Uani 1 1 d . . .
F23 F 0.6302(2) 0.2825(3) -0.02383(12) 0.0967(9) Uani 1 1 d . . .
C2 C 0.6305(3) 0.1464(4) -0.05876(18) 0.0535(9) Uani 1 1 d . . .
N11A N 0.1081(7) 0.3177(10) -0.3277(4) 0.042(2) Uani 0.589(9) 1 d P A 1
C11A C 0.2431(6) 0.1724(10) -0.3366(6) 0.039(3) Uani 0.589(9) 1 d P A 1
H11A H 0.2645 0.2096 -0.2889 0.058 Uiso 0.589(9) 1 calc PR A 1
H11B H 0.2675 0.2354 -0.3765 0.058 Uiso 0.589(9) 1 calc PR A 1
H11C H 0.2596 0.0636 -0.3435 0.058 Uiso 0.589(9) 1 calc PR A 1
C12A C 0.1508(8) 0.1852(14) -0.3381(5) 0.042(3) Uani 0.589(9) 1 d P A 1
N12A N 0.0960(6) 0.0739(7) -0.3479(3) 0.0385(18) Uani 0.589(9) 1 d P A 1
C14A C 0.0137(6) 0.1383(11) -0.3477(5) 0.047(2) Uani 0.589(9) 1 d P A 1
H14A H -0.0381 0.0841 -0.3557 0.056 Uiso 0.589(9) 1 calc PR A 1
C15A C 0.0218(6) 0.2850(12) -0.3345(6) 0.039(2) Uani 0.589(9) 1 d P A 1
H15A H -0.0233 0.3579 -0.3302 0.046 Uiso 0.589(9) 1 calc PR A 1
N11B N 0.1588(7) 0.3207(10) -0.3280(4) 0.025(2) Uani 0.411(9) 1 d P A 2
C11B C 0.0077(8) 0.2185(14) -0.3390(8) 0.025(3) Uani 0.411(9) 1 d PU A 2
H11D H -0.0159 0.1799 -0.2923 0.038 Uiso 0.411(9) 1 calc PR A 2
H11E H -0.0156 0.1581 -0.3802 0.038 Uiso 0.411(9) 1 calc PR A 2
H11F H -0.0074 0.3280 -0.3453 0.038 Uiso 0.411(9) 1 calc PR A 2
C12B C 0.1031(9) 0.2021(13) -0.3379(5) 0.018(2) Uani 0.411(9) 1 d P A 2
N12B N 0.1473(7) 0.0737(13) -0.3479(5) 0.027(2) Uani 0.411(9) 1 d P A 2
C14B C 0.2343(9) 0.1045(12) -0.3393(9) 0.023(3) Uani 0.411(9) 1 d P A 2
H14B H 0.2796 0.0316 -0.3404 0.028 Uiso 0.411(9) 1 calc PR A 2
C15B C 0.2403(6) 0.2616(14) -0.3292(5) 0.023(2) Uani 0.411(9) 1 d P A 2
H15B H 0.2914 0.3194 -0.3239 0.028 Uiso 0.411(9) 1 calc PR A 2
C13 C 0.1405(3) 0.4780(3) -0.31516(19) 0.0466(10) Uani 1 1 d . . .
H13A H 0.1712 0.4820 -0.2680 0.056 Uiso 1 1 calc R A 1
H13B H 0.0927 0.5508 -0.3138 0.056 Uiso 1 1 calc R A 1
H13C H 0.1792 0.5068 -0.3555 0.056 Uiso 1 1 calc R A 1
C16 C 0.1132(2) -0.0847(3) -0.36470(19) 0.0440(8) Uani 1 1 d . . .
H16A H 0.0648 -0.1487 -0.3474 0.066 Uiso 1 1 calc R A 1
H16B H 0.1642 -0.1177 -0.3368 0.066 Uiso 1 1 calc R A 1
C17 C 0.1276(4) -0.1169(4) -0.4448(2) 0.0706(11) Uani 1 1 d . A .
H17A H 0.0777 -0.0838 -0.4732 0.106 Uiso 1 1 calc R . .
H17B H 0.1368 -0.2284 -0.4521 0.106 Uiso 1 1 calc R . .
H17C H 0.1778 -0.0596 -0.4619 0.106 Uiso 1 1 calc R . .
N21A N 0.5945(7) 0.3067(10) -0.3449(4) 0.040(2) Uani 0.572(9) 1 d P B 3
C21A C 0.7412(6) 0.2095(13) -0.3585(6) 0.048(3) Uani 0.572(9) 1 d P B 3
H21A H 0.7643 0.2109 -0.3082 0.072 Uiso 0.572(9) 1 calc PR B 3
H21B H 0.7554 0.3071 -0.3835 0.072 Uiso 0.572(9) 1 calc PR B 3
H21C H 0.7659 0.1224 -0.3860 0.072 Uiso 0.572(9) 1 calc PR B 3
C22A C 0.6494(10) 0.1919(13) -0.3554(5) 0.043(3) Uani 0.572(9) 1 d P B 3
N22A N 0.6064(7) 0.0629(9) -0.3616(4) 0.046(2) Uani 0.572(9) 1 d P B 3
C24A C 0.5207(5) 0.0964(10) -0.3575(5) 0.041(2) Uani 0.572(9) 1 d P B 3
H24A H 0.4758 0.0230 -0.3618 0.050 Uiso 0.572(9) 1 calc PR B 3
C25A C 0.5113(5) 0.2443(11) -0.3467(4) 0.038(2) Uani 0.572(9) 1 d P B 3
H25A H 0.4593 0.2994 -0.3412 0.045 Uiso 0.572(9) 1 calc PR B 3
N21B N 0.6435(7) 0.3170(11) -0.3470(5) 0.023(2) Uani 0.428(9) 1 d P B 4
C21B C 0.5058(8) 0.1659(13) -0.3499(8) 0.033(3) Uani 0.428(9) 1 d PU B 4
H21D H 0.4816 0.2471 -0.3183 0.050 Uiso 0.428(9) 1 calc PR B 4
H21E H 0.4915 0.0637 -0.3295 0.050 Uiso 0.428(9) 1 calc PR B 4
H21F H 0.4824 0.1751 -0.3999 0.050 Uiso 0.428(9) 1 calc PR B 4
C22B C 0.5998(10) 0.1835(11) -0.3527(6) 0.022(3) Uani 0.428(9) 1 d P B 4
N22B N 0.6579(7) 0.0678(12) -0.3645(4) 0.0226(19) Uani 0.428(9) 1 d P B 4
C24B C 0.7377(7) 0.1294(10) -0.3633(7) 0.024(2) Uani 0.428(9) 1 d P B 4
H24B H 0.7895 0.0739 -0.3694 0.029 Uiso 0.428(9) 1 calc PR B 4
C25B C 0.7299(8) 0.2858(13) -0.3516(7) 0.027(3) Uani 0.428(9) 1 d P B 4
H25B H 0.7749 0.3588 -0.3474 0.033 Uiso 0.428(9) 1 calc PR B 4
C23 C 0.6094(3) 0.4697(4) -0.3309(2) 0.0495(10) Uani 1 1 d . . .
H23A H 0.6509 0.5096 -0.3667 0.074 Uiso 1 1 calc R B 3
H23B H 0.6316 0.4831 -0.2807 0.074 Uiso 1 1 calc R B 3
H23C H 0.5559 0.5270 -0.3360 0.074 Uiso 1 1 calc R B 3
C26 C 0.6393(2) -0.0961(3) -0.37428(19) 0.0450(8) Uani 1 1 d . . .
H26A H 0.6101 -0.1703 -0.3411 0.067 Uiso 1 1 calc R B 3
H26B H 0.7010 -0.0997 -0.3634 0.067 Uiso 1 1 calc R B 3
C27 C 0.6238(4) -0.1402(4) -0.4540(2) 0.0634(10) Uani 1 1 d . B .
H27A H 0.5635 -0.1253 -0.4659 0.095 Uiso 1 1 calc R . .
H27B H 0.6392 -0.2493 -0.4615 0.095 Uiso 1 1 calc R . .
H27C H 0.6586 -0.0746 -0.4863 0.095 Uiso 1 1 calc R . .

loop_
_atom_site_aniso_label
_atom_site_aniso_U_11
_atom_site_aniso_U_22
_atom_site_aniso_U_33
_atom_site_aniso_U_23
_atom_site_aniso_U_13
_atom_site_aniso_U_12
S1 0.0367(4) 0.0334(3) 0.0318(3) 0.0059(3) 0.0007(5) -0.0017(4)
O11 0.0819(16) 0.0322(11) 0.0748(15) 0.0143(11) 0.000(2) 0.0013(16)
O12 0.0587(17) 0.0746(19) 0.0627(18) 0.0068(16) -0.0275(15) -0.0195(15)
O13 0.0576(16) 0.0720(19) 0.0561(17) -0.0016(15) 0.0233(14) 0.0148(15)
F11 0.1152(18) 0.0602(13) 0.0759(15) 0.0380(11) -0.0065(19) -0.0136(17)
F12 0.0902(18) 0.108(2) 0.0504(15) -0.0036(13) -0.0312(15) -0.0097(16)
F13 0.0803(17) 0.147(3) 0.0638(18) 0.0087(17) 0.0408(16) 0.0236(18)
C1 0.0499(19) 0.058(2) 0.0374(16) 0.0033(15) 0.005(2) -0.005(2)
S2 0.0355(4) 0.0328(3) 0.0309(3) 0.0024(3) 0.0009(5) -0.0029(4)
O21 0.0556(16) 0.077(2) 0.0529(18) 0.0110(15) 0.0016(14) -0.0272(16)
O22 0.0800(16) 0.0424(12) 0.0573(14) -0.0156(10) -0.0081(18) -0.0002(16)
O23 0.0519(15) 0.0670(19) 0.0620(19) -0.0011(15) -0.0119(14) 0.0241(15)
F21 0.0844(17) 0.110(2) 0.0603(15) 0.0200(15) -0.0264(14) 0.0242(16)
F22 0.103(2) 0.162(3) 0.0627(18) 0.048(2) 0.0158(16) -0.046(2)
F23 0.143(2) 0.0988(18) 0.0478(13) -0.0349(12) -0.0073(19) 0.022(2)
C2 0.060(2) 0.062(2) 0.0389(17) 0.0021(15) 0.001(2) -0.003(2)
N11A 0.053(6) 0.042(5) 0.032(3) 0.008(3) 0.010(3) -0.008(4)
C11A 0.033(4) 0.034(7) 0.050(5) 0.014(8) 0.007(3) 0.004(6)
C12A 0.043(6) 0.054(9) 0.029(4) 0.004(4) 0.002(4) 0.000(6)
N12A 0.050(5) 0.031(4) 0.035(3) 0.003(3) -0.007(3) 0.001(3)
C14A 0.044(4) 0.048(6) 0.049(5) 0.010(5) 0.001(4) -0.008(5)
C15A 0.028(5) 0.043(6) 0.045(4) 0.010(5) 0.003(3) 0.012(4)
N11B 0.026(5) 0.023(5) 0.026(4) -0.008(3) 0.015(4) -0.015(4)
C11B 0.024(5) 0.017(7) 0.034(5) 0.007(6) 0.000(4) -0.007(6)
C12B 0.033(6) 0.000(6) 0.021(4) -0.002(3) 0.005(4) 0.001(5)
N12B 0.011(4) 0.025(5) 0.046(5) -0.006(4) -0.006(4) 0.000(4)
C14B 0.021(5) 0.013(6) 0.037(5) 0.010(5) 0.005(4) 0.003(5)
C15B 0.029(4) 0.023(5) 0.018(4) -0.001(4) -0.004(3) 0.006(5)
C13 0.058(3) 0.0287(16) 0.0526(19) -0.0022(13) 0.0008(19) -0.0031(16)
C16 0.0384(18) 0.0276(15) 0.066(2) 0.0019(14) -0.0013(19) -0.0074(16)
C17 0.088(3) 0.0466(19) 0.077(3) -0.0265(18) 0.000(3) -0.002(3)
N21A 0.056(6) 0.032(5) 0.032(4) 0.000(3) 0.002(4) -0.005(4)
C21A 0.039(5) 0.057(10) 0.049(5) -0.008(9) -0.003(4) 0.003(8)
C22A 0.045(7) 0.058(12) 0.026(5) 0.005(4) -0.002(4) 0.010(6)
N22A 0.059(6) 0.033(5) 0.045(4) -0.002(3) -0.021(4) 0.006(4)
C24A 0.041(4) 0.039(5) 0.044(4) -0.001(4) 0.012(3) -0.001(3)
C25A 0.039(4) 0.036(5) 0.039(4) -0.003(4) 0.000(3) 0.018(4)
N21B 0.022(5) 0.019(5) 0.027(4) 0.005(3) 0.004(3) -0.001(3)
C21B 0.034(4) 0.026(5) 0.039(5) -0.004(5) 0.002(3) 0.009(4)
C22B 0.031(6) 0.012(8) 0.022(5) 0.001(3) 0.003(4) 0.003(4)
N22B 0.019(4) 0.028(5) 0.020(3) 0.012(3) -0.012(4) 0.003(4)
C24B 0.020(4) 0.015(5) 0.038(5) 0.000(5) 0.013(3) 0.003(4)
C25B 0.033(5) 0.021(6) 0.026(5) 0.005(4) 0.014(3) 0.008(4)
C23 0.062(3) 0.0320(17) 0.054(2) 0.0002(14) -0.010(2) 0.0042(18)
C26 0.053(2) 0.0252(15) 0.0567(19) 0.0011(13) 0.0032(19) 0.0014(16)
C27 0.080(2) 0.0446(18) 0.065(2) -0.0131(16) 0.016(3) -0.005(3)

loop_
_atom_type_symbol
_atom_type_description
_atom_type_scat_dispersion_real
_atom_type_scat_dispersion_imag
_atom_type_scat_source
C C 0.0033 0.0016 'International Tables Vol C Tables 4.2.6.8 and 6.1.1.4'
H H 0.0000 0.0000 'International Tables Vol C Tables 4.2.6.8 and 6.1.1.4'
F F 0.0171 0.0103 'International Tables Vol C Tables 4.2.6.8 and 6.1.1.4'
N N 0.0061 0.0033 'International Tables Vol C Tables 4.2.6.8 and 6.1.1.4'
O O 0.0106 0.0060 'International Tables Vol C Tables 4.2.6.8 and 6.1.1.4'
S S 0.1246 0.1234 'International Tables Vol C Tables 4.2.6.8 and 6.1.1.4'

loop_
_geom_angle_atom_site_label_1
_geom_angle_atom_site_label_2
_geom_angle_atom_site_label_3
_geom_angle
_geom_angle_site_symmetry_1
_geom_angle_site_symmetry_3
_geom_angle_publ_flag
O13 S1 O12 116.83(16) . . ?
O13 S1 O11 114.2(2) . . ?
O12 S1 O11 114.0(2) . . ?
O13 S1 C1 103.0(2) . . ?
O12 S1 C1 103.2(2) . . ?
O11 S1 C1 103.04(14) . . ?
F13 C1 F12 107.1(3) . . ?
F13 C1 F11 106.6(3) . . ?
F12 C1 F11 106.9(4) . . ?
F13 C1 S1 112.1(3) . . ?
F12 C1 S1 112.2(3) . . ?
F11 C1 S1 111.6(2) . . ?
O21 S2 O23 116.71(15) . . ?
O21 S2 O22 114.1(2) . . ?
O23 S2 O22 113.13(19) . . ?
O21 S2 C2 104.0(2) . . ?
O23 S2 C2 103.6(2) . . ?
O22 S2 C2 103.10(15) . . ?
F22 C2 F21 107.9(3) . . ?
F22 C2 F23 107.8(4) . . ?
F21 C2 F23 105.7(4) . . ?
F22 C2 S2 112.2(3) . . ?
F21 C2 S2 112.4(3) . . ?
F23 C2 S2 110.6(2) . . ?
C12A N11A C15A 107.8(11) . . ?
C12A N11A C13 129.8(11) . . ?
C15A N11A C13 122.4(7) . . ?
N12A C12A N11A 108.3(15) . . ?
N12A C12A C11A 127.4(13) . . ?
N11A C12A C11A 124.3(11) . . ?
C12A N12A C14A 108.5(10) . . ?
C12A N12A C16 127.5(12) . . ?
C14A N12A C16 123.6(7) . . ?
C15A C14A N12A 107.2(9) . . ?
C15A C14A H14A 126.4 . . ?
N12A C14A H14A 126.4 . . ?
C14A C15A N11A 108.1(9) . . ?
C14A C15A H15A 126.0 . . ?
N11A C15A H15A 126.0 . . ?
C12B N11B C15B 108.6(13) . . ?
C12B C11B H11D 109.5 . . ?
C12B C11B H11E 109.5 . . ?
H11D C11B H11E 109.5 . . ?
C12B C11B H11F 109.5 . . ?
H11D C11B H11F 109.5 . . ?
H11E C11B H11F 109.5 . . ?
N12B C12B N11B 108.0(16) . . ?
N12B C12B C11B 127.0(11) . . ?
N11B C12B C11B 125.0(13) . . ?
C12B N12B C14B 109.9(13) . . ?
C12B N12B C16 127.1(11) . . ?
C14B N12B C16 123.0(8) . . ?
C15B C14B N12B 105.7(12) . . ?
C15B C14B H14B 127.2 . . ?
N12B C14B H14B 127.2 . . ?
C14B C15B N11B 107.6(11) . . ?
C14B C15B H15B 126.2 . . ?
N11B C15B H15B 126.2 . . ?
N12A C16 C17 114.4(4) . . ?
N12A C16 N12B 31.9(3) . . ?
C17 C16 N12B 108.2(5) . . ?
C17 C16 H16A 108.7 . . ?
N12B C16 H16A 135.9 . . ?
C17 C16 H16B 108.7 . . ?
N12B C16 H16B 82.4 . . ?
C16 C17 H17A 109.5 . . ?
C16 C17 H17B 109.5 . . ?
H17A C17 H17B 109.5 . . ?
C16 C17 H17C 109.5 . . ?
H17A C17 H17C 109.5 . . ?
H17B C17 H17C 109.5 . . ?
C22A N21A C25A 108.4(12) . . ?
C22A N21A C23 130.1(14) . . ?
C25A N21A C23 121.5(7) . . ?
N22A C22A N21A 108.1(18) . . ?
N22A C22A C21A 126.9(13) . . ?
N21A C22A C21A 125.0(14) . . ?
C22A N22A C24A 108.8(12) . . ?
C22A N22A C26 128.3(13) . . ?
C24A N22A C26 122.8(7) . . ?
C25A C24A N22A 108.9(8) . . ?
C25A C24A H24A 125.5 . . ?
N22A C24A H24A 125.5 . . ?
C24A C25A N21A 105.7(7) . . ?
C24A C25A H25A 127.1 . . ?
N21A C25A H25A 127.1 . . ?
C22B N21B C25B 109.2(14) . . ?
N22B C22B N21B 107.1(18) . . ?
N22B C22B C21B 126.5(12) . . ?
N21B C22B C21B 126.3(14) . . ?
C22B N22B C24B 109.2(12) . . ?
C22B N22B C26 126.3(12) . . ?
C24B N22B C26 124.5(7) . . ?
C25B C24B N22B 107.6(11) . . ?
C25B C24B H24B 126.2 . . ?
N22B C24B H24B 126.2 . . ?
C24B C25B N21B 106.8(12) . . ?
C24B C25B H25B 126.6 . . ?
N21B C25B H25B 126.6 . . ?
N22B C26 N22A 32.1(3) . . ?
N22B C26 C27 113.1(4) . . ?
N22A C26 C27 108.9(4) . . ?
C27 C26 H26A 109.9 . . ?
C27 C26 H26B 109.9 . . ?
C26 C27 H27A 109.5 . . ?
C26 C27 H27B 109.5 . . ?
H27A C27 H27B 109.5 . . ?
C26 C27 H27C 109.5 . . ?
H27A C27 H27C 109.5 . . ?
H27B C27 H27C 109.5 . . ?

loop_
_geom_bond_atom_site_label_1
_geom_bond_atom_site_label_2
_geom_bond_distance
_geom_bond_site_symmetry_2
_geom_bond_publ_flag
S1 O13 1.418(3) . ?
S1 O12 1.424(3) . ?
S1 O11 1.436(2) . ?
S1 C1 1.797(3) . ?
F11 C1 1.330(4) . ?
F12 C1 1.325(5) . ?
F13 C1 1.317(5) . ?
S2 O21 1.415(3) . ?
S2 O23 1.429(3) . ?
S2 O22 1.436(2) . ?
S2 C2 1.805(3) . ?
F21 C2 1.330(5) . ?
F22 C2 1.297(5) . ?
F23 C2 1.332(4) . ?
N11A C12A 1.338(15) . ?
N11A C15A 1.391(15) . ?
N11A C13 1.490(10) . ?
C11A C12A 1.456(16) . ?
C11A H11A 0.9800 . ?
C11A H11B 0.9800 . ?
C11A H11C 0.9800 . ?
C12A N12A 1.302(14) . ?
N12A C14A 1.408(14) . ?
N12A C16 1.426(7) . ?
C14A C15A 1.293(13) . ?
C14A H14A 0.9500 . ?
C15A H15A 0.9500 . ?
N11B C12B 1.358(16) . ?
N11B C15B 1.379(16) . ?
C11B C12B 1.506(19) . ?
C11B H11D 0.9800 . ?
C11B H11E 0.9800 . ?
C11B H11F 0.9800 . ?
C12B N12B 1.319(16) . ?
N12B C14B 1.401(19) . ?
N12B C16 1.497(12) . ?
C14B C15B 1.369(16) . ?
C14B H14B 0.9500 . ?
C15B H15B 0.9500 . ?
C13 H13A 0.9800 . ?
C13 H13B 0.9800 . ?
C13 H13C 0.9800 . ?
C16 C17 1.493(5) . ?
C16 H16A 0.9900 . ?
C16 H16B 0.9900 . ?
C17 H17A 0.9800 . ?
C17 H17B 0.9800 . ?
C17 H17C 0.9800 . ?
N21A C22A 1.326(16) . ?
N21A C25A 1.415(15) . ?
N21A C23 1.447(9) . ?
C21A C22A 1.453(19) . ?
C21A H21A 0.9800 . ?
C21A H21B 0.9800 . ?
C21A H21C 0.9800 . ?
C22A N22A 1.305(16) . ?
N22A C24A 1.381(15) . ?
N22A C26 1.482(10) . ?
C24A C25A 1.298(13) . ?
C24A H24A 0.9500 . ?
C25A H25A 0.9500 . ?
N21B C22B 1.343(16) . ?
N21B C25B 1.387(18) . ?
C21B C22B 1.49(2) . ?
C21B H21D 0.9800 . ?
C21B H21E 0.9800 . ?
C21B H21F 0.9800 . ?
C22B N22B 1.369(16) . ?
N22B C24B 1.363(16) . ?
N22B C26 1.452(11) . ?
C24B C25B 1.369(14) . ?
C24B H24B 0.9500 . ?
C25B H25B 0.9500 . ?
C23 H23A 0.9800 . ?
C23 H23B 0.9800 . ?
C23 H23C 0.9800 . ?
C26 C27 1.510(5) . ?
C26 H26A 0.9900 . ?
C26 H26B 0.9900 . ?
C27 H27A 0.9800 . ?
C27 H27B 0.9800 . ?
C27 H27C 0.9800 . ?
